data_7013311
loop_
_publ_author_name
'Gray, Ian P.'
'Milton, Heather L.'
'Slawin, Alexandra M. Z.'
'Woollins, J. Derek'

_publ_section_title
;
 Synthesis and structure of [Fc(RO)PS2]? complexes
;
_journal_issue 17
_journal_name_full 'Dalton Transactions'
_journal_page_first 3450
_journal_paper_doi 10.1039/b306387a
_journal_year 2003
_chemical_formula_moiety 'C26 H32 Fe2 O2 P2 Pb S4'
_chemical_formula_sum 'C26 H32 Fe2 O2 P2 Pb S4'
_chemical_formula_weight 885.58
_chemical_name_systematic
;
?
;
_space_group_IT_number 2
_symmetry_cell_setting triclinic
_symmetry_space_group_name_Hall '-P 1'
_symmetry_space_group_name_H-M 'P -1'
_atom_sites_solution_hydrogens geom
_atom_sites_solution_primary direct
_atom_sites_solution_secondary difmap
_audit_creation_method SHELXL-97
_cell_angle_alpha 96.3400(10)
_cell_angle_beta 109.6470(10)
_cell_angle_gamma 103.6080(10)
_cell_formula_units_Z 2
_cell_length_a 10.4327(10)
_cell_length_b 11.5696(11)
_cell_length_c 15.0558(13)
_cell_measurement_reflns_used 4065
_cell_measurement_temperature 293(2)
_cell_measurement_theta_max 25.3491
_cell_measurement_theta_min 1.8512
_cell_volume 1627.4(3)
_computing_cell_refinement 'CrystalClear (Rigaku Corp., 2000)'
_computing_data_collection 'CrystalClear (Rigaku Corp., 2000)'
_computing_data_reduction 'CrystalClear (Rigaku Corp., 2000)'
_computing_molecular_graphics SHELXTL
_computing_publication_material SHELXTL
_computing_structure_refinement 'SHELXL-97 (Sheldrick, 1997)'
_computing_structure_solution 'SHELXS-97 (Sheldrick, 1990)'
_diffrn_ambient_temperature 293(2)
_diffrn_detector_area_resol_mean 0.83
_diffrn_measured_fraction_theta_full 0.900
_diffrn_measured_fraction_theta_max 0.900
_diffrn_measurement_device_type CCD
_diffrn_measurement_method dtprofit.ref
_diffrn_radiation_monochromator graphite
_diffrn_radiation_source 'fine-focus sealed tube'
_diffrn_radiation_type MoK\a
_diffrn_radiation_wavelength 0.71073
_diffrn_reflns_av_R_equivalents 0.0442
_diffrn_reflns_av_sigmaI/netI 0.0951
_diffrn_reflns_limit_h_max 12
_diffrn_reflns_limit_h_min -10
_diffrn_reflns_limit_k_max 12
_diffrn_reflns_limit_k_min -13
_diffrn_reflns_limit_l_max 15
_diffrn_reflns_limit_l_min -17
_diffrn_reflns_number 8510
_diffrn_reflns_theta_full 25.34
_diffrn_reflns_theta_max 25.34
_diffrn_reflns_theta_min 2.11
_exptl_absorpt_coefficient_mu 6.417
_exptl_absorpt_correction_T_max 1.00000
_exptl_absorpt_correction_T_min 0.5683
_exptl_absorpt_correction_type multi-scan
_exptl_crystal_colour yellow
_exptl_crystal_density_diffrn 1.807
_exptl_crystal_density_method 'not measured'
_exptl_crystal_description Plate
_exptl_crystal_F_000 864
_exptl_crystal_size_max 0.10
_exptl_crystal_size_mid 0.0500
_exptl_crystal_size_min 0.05000
_refine_diff_density_max 1.811
_refine_diff_density_min -1.319
_refine_diff_density_rms 0.146
_refine_ls_extinction_coef 0.0064(6)
_refine_ls_extinction_expression Fc^*^=kFc[1+0.001xFc^2^\l^3^/sin(2\q)]^-1/4^
_refine_ls_extinction_method SHELXL
_refine_ls_goodness_of_fit_ref 0.996
_refine_ls_hydrogen_treatment mixed
_refine_ls_matrix_type full
_refine_ls_number_parameters 335
_refine_ls_number_reflns 5362
_refine_ls_number_restraints 0
_refine_ls_restrained_S_all 0.996
_refine_ls_R_factor_all 0.1003
_refine_ls_R_factor_gt 0.0604
_refine_ls_shift/su_max 0.038
_refine_ls_shift/su_mean 0.004
_refine_ls_structure_factor_coef Fsqd
_refine_ls_weighting_details 'calc w=1/[\s^2^(Fo^2^)+(0.0757P)^2^+0.0000P] where P=(Fo^2^+2Fc^2^)/3'
_refine_ls_weighting_scheme calc
_refine_ls_wR_factor_gt 0.1363
_refine_ls_wR_factor_ref 0.1758
_reflns_number_gt 2938
_reflns_number_total 5362
_reflns_threshold_expression >2sigma(I)
_cod_data_source_file b306387a.txt
_cod_data_source_block 10P
_cod_depositor_comments
;
The following automatic conversions were performed:
'_symmetry_cell_setting' value 'Triclinic' changed to 'triclinic'
according to '/home/saulius/struct/CIF-dictionaries/cif_core.dic'
dictionary named 'cif_core.dic' version 2.4.1 from
2010-06-29.

'_exptl_absorpt_correction_type' value 'MULTI-SCAN' changed
to 'multi-scan' according to
'/home/saulius/struct/CIF-dictionaries/cif_core.dic' dictionary named
'cif_core.dic' version 2.4.1 from 2010-06-29.

Automatic conversion script
Id: cif_fix_enum 1527 2010-12-29 10:47:43Z saulius 

2018-03-06
Z value and formula fixed to values more according to usual
chemical conventions.                 miguel
;
_cod_original_formula_sum 'C52 H64 Fe4 O4 P4 Pb2 S8'
_cod_original_formula_weight 1771.17
_cod_original_formula_moiety 'C52 H64 Fe4 O4 P4 Pb2 S8'
_cod_original_formula_units_Z 1
_cod_original_sg_symbol_H-M P-1
_cod_database_code 7013311

loop_
_symmetry_equiv_pos_as_xyz
'x, y, z'
'-x, -y, -z'

loop_
_atom_site_label
_atom_site_type_symbol
_atom_site_fract_x
_atom_site_fract_y
_atom_site_fract_z
_atom_site_U_iso_or_equiv
_atom_site_adp_type
_atom_site_occupancy
_atom_site_symmetry_multiplicity
_atom_site_calc_flag
_atom_site_refinement_flags
_atom_site_disorder_assembly
_atom_site_disorder_group
Pb1 Pb 0.47671(5) 1.23402(5) 0.45315(3) 0.0758(3) Uani 1 1 d . . .
S1 S 0.5866(4) 1.1610(3) 0.3228(3) 0.0822(10) Uani 1 1 d . . .
S2 S 0.3537(3) 0.9695(3) 0.3819(2) 0.0725(9) Uani 1 1 d . . .
P1 P 0.4899(3) 0.9851(3) 0.3139(2) 0.0667(8) Uani 1 1 d . . .
C1 C 0.6185(13) 0.9104(11) 0.3585(8) 0.065(3) Uani 1 1 d . . .
C2 C 0.7597(14) 0.9651(12) 0.4341(9) 0.075(3) Uani 1 1 d . . .
H2A H 0.7990 1.0459 0.4668 0.090 Uiso 1 1 calc R . .
C3 C 0.8253(15) 0.8686(14) 0.4478(10) 0.082(4) Uani 1 1 d . . .
H3A H 0.9170 0.8781 0.4908 0.098 Uiso 1 1 calc R . .
C4 C 0.7369(15) 0.7641(13) 0.3903(11) 0.084(4) Uani 1 1 d . . .
H4A H 0.7561 0.6895 0.3872 0.101 Uiso 1 1 calc R . .
C5 C 0.6087(14) 0.7855(12) 0.3347(11) 0.085(4) Uani 1 1 d . . .
H5A H 0.5297 0.7266 0.2894 0.102 Uiso 1 1 calc R . .
Fe1 Fe 0.7715(2) 0.89056(17) 0.30861(13) 0.0715(5) Uani 1 1 d . . .
C6 C 0.747(2) 0.978(2) 0.1949(13) 0.110(6) Uani 1 1 d . . .
H6A H 0.6812 1.0201 0.1733 0.132 Uiso 1 1 calc R . .
C7 C 0.882(2) 1.0217(18) 0.2618(14) 0.117(6) Uani 1 1 d . . .
H7A H 0.9220 1.1027 0.2938 0.141 Uiso 1 1 calc R . .
C8 C 0.952(2) 0.940(2) 0.2774(18) 0.131(8) Uani 1 1 d . . .
H8A H 1.0451 0.9529 0.3203 0.157 Uiso 1 1 calc R . .
C9 C 0.865(3) 0.835(2) 0.2206(17) 0.135(8) Uani 1 1 d . . .
H9A H 0.8886 0.7619 0.2176 0.162 Uiso 1 1 calc R . .
C10 C 0.731(3) 0.848(3) 0.1645(13) 0.169(11) Uani 1 1 d . . .
H10A H 0.6515 0.7888 0.1195 0.203 Uiso 1 1 calc R . .
O11 O 0.4171(9) 0.9129(9) 0.2052(5) 0.079(2) Uani 1 1 d . . .
C11 C 0.2921(17) 0.9338(18) 0.1372(11) 0.106(5) Uani 1 1 d . . .
H11A H 0.2723 1.0033 0.1679 0.128 Uiso 1 1 calc R . .
C12 C 0.330(2) 0.966(2) 0.0522(15) 0.167(9) Uani 1 1 d . . .
H12A H 0.2498 0.9818 0.0056 0.250 Uiso 1 1 calc R . .
H12B H 0.3526 0.9000 0.0231 0.250 Uiso 1 1 calc R . .
H12C H 0.4099 1.0377 0.0741 0.250 Uiso 1 1 calc R . .
C13 C 0.172(2) 0.831(2) 0.1097(17) 0.194(12) Uani 1 1 d . . .
H13A H 0.1519 0.8148 0.1655 0.291 Uiso 1 1 calc R . .
H13B H 0.1913 0.7622 0.0809 0.291 Uiso 1 1 calc R . .
H13C H 0.0917 0.8467 0.0639 0.291 Uiso 1 1 calc R . .
S21 S 0.2303(3) 1.2373(3) 0.3150(3) 0.0839(11) Uani 1 1 d . . .
S22 S 0.5276(3) 1.4645(3) 0.3860(2) 0.0739(9) Uani 1 1 d . . .
P21 P 0.3181(3) 1.4102(3) 0.3099(2) 0.0663(8) Uani 1 1 d . . .
C21 C 0.2301(12) 1.5067(12) 0.3505(9) 0.070(3) Uani 1 1 d . . .
C22 C 0.2127(17) 1.6204(13) 0.3258(12) 0.100(5) Uani 1 1 d . . .
H22A H 0.2465 1.6571 0.2830 0.120 Uiso 1 1 calc R . .
C23 C 0.1390(18) 1.6674(15) 0.3743(13) 0.106(5) Uani 1 1 d . . .
H23A H 0.1143 1.7393 0.3694 0.128 Uiso 1 1 calc R . .
C24 C 0.1087(16) 1.5876(16) 0.4318(11) 0.095(5) Uani 1 1 d . . .
H24A H 0.0598 1.5982 0.4721 0.115 Uiso 1 1 calc R . .
C25 C 0.1620(15) 1.4889(14) 0.4206(10) 0.089(4) Uani 1 1 d . . .
H25A H 0.1554 1.4241 0.4519 0.107 Uiso 1 1 calc R . .
Fe21 Fe 0.0225(2) 1.49775(18) 0.29012(16) 0.0857(6) Uani 1 1 d . . .
C26 C -0.082(2) 1.3428(18) 0.1842(15) 0.119(6) Uani 1 1 d . . .
H26A H -0.0445 1.2812 0.1701 0.143 Uiso 1 1 calc R . .
C27 C -0.080(3) 1.446(3) 0.1478(15) 0.193(14) Uani 1 1 d . . .
H27A H -0.0367 1.4662 0.1046 0.232 Uiso 1 1 calc R . .
C28 C -0.149(4) 1.515(3) 0.183(4) 0.28(4) Uani 1 1 d . . .
H28A H -0.1611 1.5889 0.1696 0.331 Uiso 1 1 calc R . .
C29 C -0.195(3) 1.449(3) 0.240(3) 0.22(2) Uani 1 1 d . . .
H29A H -0.2511 1.4703 0.2721 0.263 Uiso 1 1 calc R . .
C30 C -0.150(2) 1.349(2) 0.2439(18) 0.135(7) Uani 1 1 d . . .
H30A H -0.1640 1.2940 0.2826 0.162 Uiso 1 1 calc R . .
O31 O 0.2848(9) 1.4290(9) 0.2032(6) 0.082(2) Uani 1 1 d . . .
C31 C 0.3440(19) 1.374(2) 0.1391(11) 0.117(6) Uani 1 1 d . . .
H31A H 0.4131 1.3356 0.1754 0.141 Uiso 1 1 calc R . .
C32 C 0.216(3) 1.276(2) 0.0594(14) 0.187(11) Uani 1 1 d . . .
H32A H 0.2489 1.2366 0.0156 0.280 Uiso 1 1 calc R . .
H32B H 0.1475 1.3140 0.0248 0.280 Uiso 1 1 calc R . .
H32C H 0.1724 1.2170 0.0887 0.280 Uiso 1 1 calc R . .
C33 C 0.412(2) 1.465(2) 0.1008(16) 0.169(10) Uani 1 1 d . . .
H33A H 0.4900 1.5235 0.1523 0.254 Uiso 1 1 calc R . .
H33B H 0.3448 1.5056 0.0677 0.254 Uiso 1 1 calc R . .
H33C H 0.4460 1.4289 0.0565 0.254 Uiso 1 1 calc R . .

loop_
_atom_site_aniso_label
_atom_site_aniso_U_11
_atom_site_aniso_U_22
_atom_site_aniso_U_33
_atom_site_aniso_U_23
_atom_site_aniso_U_13
_atom_site_aniso_U_12
Pb1 0.0712(4) 0.0868(5) 0.0705(4) 0.0197(3) 0.0278(3) 0.0216(3)
S1 0.083(2) 0.073(2) 0.111(3) 0.027(2) 0.063(2) 0.0165(19)
S2 0.0577(19) 0.083(2) 0.079(2) 0.0202(18) 0.0339(15) 0.0115(17)
P1 0.0570(19) 0.077(2) 0.0668(18) 0.0214(18) 0.0287(15) 0.0107(17)
C1 0.061(7) 0.065(8) 0.071(7) 0.020(6) 0.033(6) 0.010(6)
C2 0.070(9) 0.069(8) 0.080(8) 0.009(7) 0.035(7) 0.006(7)
C3 0.066(9) 0.098(11) 0.088(9) 0.031(9) 0.032(7) 0.025(9)
C4 0.068(9) 0.061(8) 0.117(11) 0.020(8) 0.029(8) 0.016(8)
C5 0.061(8) 0.059(8) 0.123(12) 0.009(8) 0.034(8) 0.004(7)
Fe1 0.0731(12) 0.0681(12) 0.0855(12) 0.0240(10) 0.0418(10) 0.0214(10)
C6 0.086(12) 0.19(2) 0.081(10) 0.060(14) 0.042(9) 0.059(14)
C7 0.134(17) 0.131(15) 0.145(16) 0.087(14) 0.092(15) 0.060(15)
C8 0.116(16) 0.18(2) 0.17(2) 0.10(2) 0.098(16) 0.086(18)
C9 0.20(3) 0.138(19) 0.110(16) 0.028(15) 0.082(17) 0.09(2)
C10 0.17(2) 0.24(3) 0.057(10) -0.014(15) 0.047(12) -0.01(2)
O11 0.068(6) 0.107(7) 0.055(4) -0.001(5) 0.020(4) 0.023(5)
C11 0.088(12) 0.146(16) 0.080(10) 0.038(11) 0.020(8) 0.035(12)
C12 0.19(2) 0.22(3) 0.126(16) 0.077(18) 0.068(16) 0.08(2)
C13 0.099(16) 0.25(3) 0.16(2) 0.01(2) 0.015(15) -0.032(19)
S21 0.0559(19) 0.075(2) 0.110(3) 0.030(2) 0.0218(18) 0.0085(17)
S22 0.0531(18) 0.087(2) 0.0756(19) 0.0207(19) 0.0235(15) 0.0084(17)
P21 0.0538(18) 0.071(2) 0.0664(18) 0.0145(17) 0.0218(14) 0.0050(16)
C21 0.044(7) 0.084(9) 0.073(7) 0.013(7) 0.018(6) 0.008(6)
C22 0.110(13) 0.065(9) 0.127(13) 0.035(9) 0.044(11) 0.023(9)
C23 0.099(13) 0.086(11) 0.131(14) 0.008(11) 0.042(11) 0.030(10)
C24 0.085(11) 0.117(13) 0.099(11) 0.022(10) 0.044(9) 0.043(10)
C25 0.080(10) 0.096(11) 0.096(10) 0.020(9) 0.046(8) 0.016(9)
Fe21 0.0601(12) 0.0669(12) 0.1173(16) 0.0249(12) 0.0191(11) 0.0134(10)
C26 0.114(16) 0.107(14) 0.127(16) 0.024(13) 0.034(12) 0.034(12)
C27 0.15(2) 0.22(3) 0.088(13) 0.033(19) -0.023(14) -0.08(2)
C28 0.18(4) 0.12(2) 0.36(6) 0.02(3) -0.11(4) 0.07(3)
C29 0.079(15) 0.19(3) 0.32(5) -0.09(3) 0.00(2) 0.08(2)
C30 0.081(13) 0.128(18) 0.17(2) 0.024(15) 0.041(13) -0.012(12)
O31 0.081(6) 0.102(7) 0.066(5) 0.021(5) 0.029(4) 0.028(5)
C31 0.100(13) 0.19(2) 0.072(9) 0.021(12) 0.033(9) 0.060(14)
C32 0.22(3) 0.21(3) 0.085(13) -0.011(15) 0.041(16) 0.02(2)
C33 0.119(17) 0.24(3) 0.150(19) 0.030(19) 0.088(15) 0.009(18)

loop_
_atom_type_symbol
_atom_type_description
_atom_type_scat_dispersion_real
_atom_type_scat_dispersion_imag
_atom_type_scat_source
C C 0.0033 0.0016 'International Tables Vol C Tables 4.2.6.8 and 6.1.1.4'
H H 0.0000 0.0000 'International Tables Vol C Tables 4.2.6.8 and 6.1.1.4'
O O 0.0106 0.0060 'International Tables Vol C Tables 4.2.6.8 and 6.1.1.4'
P P 0.1023 0.0942 'International Tables Vol C Tables 4.2.6.8 and 6.1.1.4'
S S 0.1246 0.1234 'International Tables Vol C Tables 4.2.6.8 and 6.1.1.4'
Fe Fe 0.3463 0.8444 'International Tables Vol C Tables 4.2.6.8 and 6.1.1.4'
Pb Pb -3.3944 10.1111 'International Tables Vol C Tables 4.2.6.8 and 6.1.1.4'

loop_
_geom_angle_atom_site_label_1
_geom_angle_atom_site_label_2
_geom_angle_atom_site_label_3
_geom_angle
_geom_angle_site_symmetry_1
_geom_angle_site_symmetry_3
_geom_angle_publ_flag
S21 Pb1 S1 93.84(12) . . ?
S21 Pb1 S2 82.44(10) . . ?
S1 Pb1 S2 71.21(10) . . ?
S21 Pb1 S22 71.40(9) . . ?
S1 Pb1 S22 83.24(10) . . ?
S2 Pb1 S22 141.96(9) . . ?
P1 S1 Pb1 91.06(14) . . ?
P1 S2 Pb1 85.59(15) . . ?
O11 P1 C1 99.7(5) . . ?
O11 P1 S2 112.5(4) . . ?
C1 P1 S2 112.3(4) . . ?
O11 P1 S1 111.1(4) . . ?
C1 P1 S1 109.5(4) . . ?
S2 P1 S1 111.1(2) . . ?
C5 C1 C2 104.9(11) . . ?
C5 C1 P1 129.0(10) . . ?
C2 C1 P1 126.1(10) . . ?
C5 C1 Fe1 69.4(7) . . ?
C2 C1 Fe1 69.6(7) . . ?
P1 C1 Fe1 127.5(6) . . ?
C3 C2 C1 106.1(12) . . ?
C3 C2 Fe1 69.2(8) . . ?
C1 C2 Fe1 68.3(7) . . ?
C3 C2 H2A 127.0 . . ?
C1 C2 H2A 127.0 . . ?
Fe1 C2 H2A 127.1 . . ?
C4 C3 C2 110.7(12) . . ?
C4 C3 Fe1 71.7(9) . . ?
C2 C3 Fe1 69.5(7) . . ?
C4 C3 H3A 124.7 . . ?
C2 C3 H3A 124.7 . . ?
Fe1 C3 H3A 125.7 . . ?
C3 C4 C5 108.4(12) . . ?
C3 C4 Fe1 70.4(8) . . ?
C5 C4 Fe1 68.5(7) . . ?
C3 C4 H4A 125.8 . . ?
C5 C4 H4A 125.8 . . ?
Fe1 C4 H4A 126.9 . . ?
C4 C5 C1 109.9(13) . . ?
C4 C5 Fe1 71.0(8) . . ?
C1 C5 Fe1 69.5(7) . . ?
C4 C5 H5A 125.0 . . ?
C1 C5 H5A 125.0 . . ?
Fe1 C5 H5A 126.1 . . ?
C5 Fe1 C7 160.6(7) . . ?
C5 Fe1 C9 125.9(10) . . ?
C7 Fe1 C9 63.6(9) . . ?
C5 Fe1 C1 41.1(5) . . ?
C7 Fe1 C1 124.1(6) . . ?
C9 Fe1 C1 160.4(10) . . ?
C5 Fe1 C3 66.4(6) . . ?
C7 Fe1 C3 125.5(8) . . ?
C9 Fe1 C3 122.9(8) . . ?
C1 Fe1 C3 69.6(5) . . ?
C5 Fe1 C10 108.3(8) . . ?
C7 Fe1 C10 66.6(9) . . ?
C9 Fe1 C10 41.1(9) . . ?
C1 Fe1 C10 121.9(10) . . ?
C3 Fe1 C10 157.7(12) . . ?
C5 Fe1 C2 68.4(6) . . ?
C7 Fe1 C2 109.3(7) . . ?
C9 Fe1 C2 157.1(10) . . ?
C1 Fe1 C2 42.1(5) . . ?
C3 Fe1 C2 41.3(5) . . ?
C10 Fe1 C2 159.5(11) . . ?
C5 Fe1 C4 40.5(5) . . ?
C7 Fe1 C4 158.1(7) . . ?
C9 Fe1 C4 110.3(8) . . ?
C1 Fe1 C4 69.3(5) . . ?
C3 Fe1 C4 37.9(5) . . ?
C10 Fe1 C4 124.0(10) . . ?
C2 Fe1 C4 67.6(6) . . ?
C5 Fe1 C6 124.6(7) . . ?
C7 Fe1 C6 38.9(7) . . ?
C9 Fe1 C6 67.8(8) . . ?
C1 Fe1 C6 106.1(6) . . ?
C3 Fe1 C6 158.9(9) . . ?
C10 Fe1 C6 42.1(9) . . ?
C2 Fe1 C6 121.8(7) . . ?
C4 Fe1 C6 161.5(8) . . ?
C5 Fe1 C8 159.7(8) . . ?
C7 Fe1 C8 37.8(6) . . ?
C9 Fe1 C8 37.9(8) . . ?
C1 Fe1 C8 158.5(9) . . ?
C3 Fe1 C8 109.6(7) . . ?
C10 Fe1 C8 67.2(10) . . ?
C2 Fe1 C8 122.9(9) . . ?
C4 Fe1 C8 124.1(7) . . ?
C6 Fe1 C8 66.4(7) . . ?
C7 C6 C10 104.0(18) . . ?
C7 C6 Fe1 69.3(9) . . ?
C10 C6 Fe1 68.5(10) . . ?
C7 C6 H6A 128.0 . . ?
C10 C6 H6A 128.0 . . ?
Fe1 C6 H6A 125.8 . . ?
C8 C7 C6 114(2) . . ?
C8 C7 Fe1 72.6(10) . . ?
C6 C7 Fe1 71.8(11) . . ?
C8 C7 H7A 122.8 . . ?
C6 C7 H7A 122.8 . . ?
Fe1 C7 H7A 124.3 . . ?
C7 C8 C9 107(2) . . ?
C7 C8 Fe1 69.6(10) . . ?
C9 C8 Fe1 69.7(13) . . ?
C7 C8 H8A 126.4 . . ?
C9 C8 H8A 126.4 . . ?
Fe1 C8 H8A 125.9 . . ?
C8 C9 C10 111(2) . . ?
C8 C9 Fe1 72.4(12) . . ?
C10 C9 Fe1 70.1(12) . . ?
C8 C9 H9A 124.5 . . ?
C10 C9 H9A 124.5 . . ?
Fe1 C9 H9A 124.6 . . ?
C9 C10 C6 103(2) . . ?
C9 C10 Fe1 68.9(11) . . ?
C6 C10 Fe1 69.4(10) . . ?
C9 C10 H10A 128.3 . . ?
C6 C10 H10A 128.3 . . ?
Fe1 C10 H10A 125.1 . . ?
C11 O11 P1 121.9(10) . . ?
C13 C11 O11 111.1(16) . . ?
C13 C11 C12 112.5(18) . . ?
O11 C11 C12 106.7(14) . . ?
C13 C11 H11A 108.8 . . ?
O11 C11 H11A 108.8 . . ?
C12 C11 H11A 108.8 . . ?
C11 C12 H12A 109.5 . . ?
C11 C12 H12B 109.5 . . ?
H12A C12 H12B 109.5 . . ?
C11 C12 H12C 109.5 . . ?
H12A C12 H12C 109.5 . . ?
H12B C12 H12C 109.5 . . ?
C11 C13 H13A 109.5 . . ?
C11 C13 H13B 109.5 . . ?
H13A C13 H13B 109.5 . . ?
C11 C13 H13C 109.5 . . ?
H13A C13 H13C 109.5 . . ?
H13B C13 H13C 109.5 . . ?
P21 S21 Pb1 91.21(15) . . ?
P21 S22 Pb1 85.17(14) . . ?
O31 P21 C21 100.7(5) . . ?
O31 P21 S22 111.0(4) . . ?
C21 P21 S22 111.8(4) . . ?
O31 P21 S21 112.1(4) . . ?
C21 P21 S21 109.5(4) . . ?
S22 P21 S21 111.3(2) . . ?
C22 C21 C25 104.0(13) . . ?
C22 C21 P21 129.1(11) . . ?
C25 C21 P21 126.9(10) . . ?
C22 C21 Fe21 68.6(8) . . ?
C25 C21 Fe21 69.8(7) . . ?
P21 C21 Fe21 126.7(7) . . ?
C23 C22 C21 110.9(14) . . ?
C23 C22 Fe21 72.1(10) . . ?
C21 C22 Fe21 69.5(7) . . ?
C23 C22 H22A 124.6 . . ?
C21 C22 H22A 124.6 . . ?
Fe21 C22 H22A 125.5 . . ?
C22 C23 C24 107.3(14) . . ?
C22 C23 Fe21 68.2(10) . . ?
C24 C23 Fe21 70.2(10) . . ?
C22 C23 H23A 126.3 . . ?
C24 C23 H23A 126.4 . . ?
Fe21 C23 H23A 126.8 . . ?
C23 C24 C25 110.5(15) . . ?
C23 C24 Fe21 70.4(10) . . ?
C25 C24 Fe21 69.6(9) . . ?
C23 C24 H24A 124.7 . . ?
C25 C24 H24A 124.7 . . ?
Fe21 C24 H24A 126.9 . . ?
C24 C25 C21 107.3(13) . . ?
C24 C25 Fe21 70.4(9) . . ?
C21 C25 Fe21 68.0(7) . . ?
C24 C25 H25A 126.4 . . ?
C21 C25 H25A 126.4 . . ?
Fe21 C25 H25A 126.8 . . ?
C27 Fe21 C22 112.0(9) . . ?
C27 Fe21 C21 120.2(11) . . ?
C22 Fe21 C21 41.9(5) . . ?
C27 Fe21 C30 64.1(9) . . ?
C22 Fe21 C30 167.8(9) . . ?
C21 Fe21 C30 128.6(8) . . ?
C27 Fe21 C28 39.6(15) . . ?
C22 Fe21 C28 119.2(14) . . ?
C21 Fe21 C28 152.8(18) . . ?
C30 Fe21 C28 66.0(13) . . ?
C27 Fe21 C25 154.0(13) . . ?
C22 Fe21 C25 68.8(6) . . ?
C21 Fe21 C25 42.2(5) . . ?
C30 Fe21 C25 109.3(8) . . ?
C28 Fe21 C25 164.0(19) . . ?
C27 Fe21 C24 165.8(13) . . ?
C22 Fe21 C24 66.6(7) . . ?
C21 Fe21 C24 69.0(5) . . ?
C30 Fe21 C24 120.2(9) . . ?
C28 Fe21 C24 127.6(16) . . ?
C25 Fe21 C24 40.0(5) . . ?
C27 Fe21 C29 63.3(15) . . ?
C22 Fe21 C29 151.7(11) . . ?
C21 Fe21 C29 166.1(12) . . ?
C30 Fe21 C29 38.7(10) . . ?
C28 Fe21 C29 38.3(17) . . ?
C25 Fe21 C29 128.7(14) . . ?
C24 Fe21 C29 110.7(11) . . ?
C27 Fe21 C23 130.4(11) . . ?
C22 Fe21 C23 39.7(6) . . ?
C21 Fe21 C23 69.5(6) . . ?
C30 Fe21 C23 151.8(10) . . ?
C28 Fe21 C23 108.5(12) . . ?
C25 Fe21 C23 67.9(6) . . ?
C24 Fe21 C23 39.4(6) . . ?
C29 Fe21 C23 119.7(9) . . ?
C27 Fe21 C26 39.3(9) . . ?
C22 Fe21 C26 131.8(9) . . ?
C21 Fe21 C26 109.3(7) . . ?
C30 Fe21 C26 37.8(7) . . ?
C28 Fe21 C26 66.9(12) . . ?
C25 Fe21 C26 119.7(7) . . ?
C24 Fe21 C26 152.0(8) . . ?
C29 Fe21 C26 64.0(10) . . ?
C23 Fe21 C26 168.2(9) . . ?
C30 C26 C27 105(2) . . ?
C30 C26 Fe21 70.0(13) . . ?
C27 C26 Fe21 67.8(12) . . ?
C30 C26 H26A 127.3 . . ?
C27 C26 H26A 127.4 . . ?
Fe21 C26 H26A 126.4 . . ?
C28 C27 C26 112(3) . . ?
C28 C27 Fe21 72(2) . . ?
C26 C27 Fe21 72.9(12) . . ?
C28 C27 H27A 124.2 . . ?
C26 C27 H27A 124.1 . . ?
Fe21 C27 H27A 122.5 . . ?
C27 C28 C29 103(3) . . ?
C27 C28 Fe21 68.4(15) . . ?
C29 C28 Fe21 71(2) . . ?
C27 C28 H28A 128.2 . . ?
C29 C28 H28A 128.5 . . ?
Fe21 C28 H28A 123.6 . . ?
C28 C29 C30 111(3) . . ?
C28 C29 Fe21 70(2) . . ?
C30 C29 Fe21 69.7(12) . . ?
C28 C29 H29A 124.6 . . ?
C30 C29 H29A 124.7 . . ?
Fe21 C29 H29A 126.8 . . ?
C26 C30 C29 109(3) . . ?
C26 C30 Fe21 72.3(12) . . ?
C29 C30 Fe21 71.6(15) . . ?
C26 C30 H30A 125.6 . . ?
C29 C30 H30A 125.5 . . ?
Fe21 C30 H30A 122.3 . . ?
C31 O31 P21 122.5(8) . . ?
C33 C31 O31 109.6(18) . . ?
C33 C31 C32 112.3(17) . . ?
O31 C31 C32 105.9(15) . . ?
C33 C31 H31A 109.6 . . ?
O31 C31 H31A 109.6 . . ?
C32 C31 H31A 109.6 . . ?
C31 C32 H32A 109.5 . . ?
C31 C32 H32B 109.5 . . ?
H32A C32 H32B 109.5 . . ?
C31 C32 H32C 109.5 . . ?
H32A C32 H32C 109.5 . . ?
H32B C32 H32C 109.5 . . ?
C31 C33 H33A 109.5 . . ?
C31 C33 H33B 109.5 . . ?
H33A C33 H33B 109.5 . . ?
C31 C33 H33C 109.5 . . ?
H33A C33 H33C 109.5 . . ?
H33B C33 H33C 109.5 . . ?

loop_
_geom_bond_atom_site_label_1
_geom_bond_atom_site_label_2
_geom_bond_distance
_geom_bond_site_symmetry_2
_geom_bond_publ_flag
Pb1 S21 2.721(3) . ?
Pb1 S1 2.736(4) . ?
Pb1 S2 2.943(4) . ?
Pb1 S22 2.950(3) . ?
S1 P1 2.016(5) . ?
S2 P1 1.999(4) . ?
P1 O11 1.587(9) . ?
P1 C1 1.751(12) . ?
C1 C5 1.421(17) . ?
C1 C2 1.463(17) . ?
C1 Fe1 2.026(12) . ?
C2 C3 1.440(17) . ?
C2 Fe1 2.044(13) . ?
C2 H2A 0.9300 . ?
C3 C4 1.331(19) . ?
C3 Fe1 2.040(13) . ?
C3 H3A 0.9300 . ?
C4 C5 1.414(17) . ?
C4 Fe1 2.057(13) . ?
C4 H4A 0.9300 . ?
C5 Fe1 2.025(13) . ?
C5 H5A 0.9300 . ?
Fe1 C7 2.024(15) . ?
Fe1 C9 2.03(2) . ?
Fe1 C10 2.044(17) . ?
Fe1 C6 2.056(15) . ?
Fe1 C8 2.061(18) . ?
C6 C7 1.36(2) . ?
C6 C10 1.47(3) . ?
C6 H6A 0.9300 . ?
C7 C8 1.32(2) . ?
C7 H7A 0.9300 . ?
C8 C9 1.33(3) . ?
C8 H8A 0.9300 . ?
C9 C10 1.43(3) . ?
C9 H9A 0.9300 . ?
C10 H10A 0.9300 . ?
O11 C11 1.454(15) . ?
C11 C13 1.41(2) . ?
C11 C12 1.52(2) . ?
C11 H11A 0.9800 . ?
C12 H12A 0.9600 . ?
C12 H12B 0.9600 . ?
C12 H12C 0.9600 . ?
C13 H13A 0.9600 . ?
C13 H13B 0.9600 . ?
C13 H13C 0.9600 . ?
S21 P21 2.017(5) . ?
S22 P21 1.999(4) . ?
P21 O31 1.577(8) . ?
P21 C21 1.781(13) . ?
C21 C22 1.440(17) . ?
C21 C25 1.464(17) . ?
C21 Fe21 2.019(11) . ?
C22 C23 1.38(2) . ?
C22 Fe21 2.007(16) . ?
C22 H22A 0.9300 . ?
C23 C24 1.39(2) . ?
C23 Fe21 2.056(17) . ?
C23 H23A 0.9300 . ?
C24 C25 1.40(2) . ?
C24 Fe21 2.054(16) . ?
C24 H24A 0.9300 . ?
C25 Fe21 2.044(15) . ?
C25 H25A 0.9300 . ?
Fe21 C27 1.99(2) . ?
Fe21 C30 2.028(18) . ?
Fe21 C28 2.04(3) . ?
Fe21 C29 2.05(2) . ?
Fe21 C26 2.06(2) . ?
C26 C30 1.32(3) . ?
C26 C27 1.36(3) . ?
C26 H26A 0.9300 . ?
C27 C28 1.36(5) . ?
C27 H27A 0.9300 . ?
C28 C29 1.34(6) . ?
C28 H28A 0.9300 . ?
C29 C30 1.35(3) . ?
C29 H29A 0.9300 . ?
C30 H30A 0.9300 . ?
O31 C31 1.471(18) . ?
C31 C33 1.41(3) . ?
C31 C32 1.56(3) . ?
C31 H31A 0.9800 . ?
C32 H32A 0.9600 . ?
C32 H32B 0.9600 . ?
C32 H32C 0.9600 . ?
C33 H33A 0.9600 . ?
C33 H33B 0.9600 . ?
C33 H33C 0.9600 . ?

loop_
_geom_torsion_atom_site_label_1
_geom_torsion_atom_site_label_2
_geom_torsion_atom_site_label_3
_geom_torsion_atom_site_label_4
_geom_torsion
_geom_torsion_site_symmetry_1
_geom_torsion_site_symmetry_2
_geom_torsion_site_symmetry_3
_geom_torsion_site_symmetry_4
_geom_torsion_publ_flag
S21 Pb1 S1 P1 -86.94(16) . . . . ?
S2 Pb1 S1 P1 -6.27(14) . . . . ?
S22 Pb1 S1 P1 -157.68(17) . . . . ?
S21 Pb1 S2 P1 103.03(15) . . . . ?
S1 Pb1 S2 P1 6.34(14) . . . . ?
S22 Pb1 S2 P1 56.79(19) . . . . ?
Pb1 S2 P1 O11 -134.1(4) . . . . ?
Pb1 S2 P1 C1 114.3(5) . . . . ?
Pb1 S2 P1 S1 -8.75(19) . . . . ?
Pb1 S1 P1 O11 135.5(4) . . . . ?
Pb1 S1 P1 C1 -115.2(4) . . . . ?
Pb1 S1 P1 S2 9.4(2) . . . . ?
O11 P1 C1 C5 -36.4(12) . . . . ?
S2 P1 C1 C5 83.0(12) . . . . ?
S1 P1 C1 C5 -153.1(11) . . . . ?
O11 P1 C1 C2 147.4(10) . . . . ?
S2 P1 C1 C2 -93.3(10) . . . . ?
S1 P1 C1 C2 30.7(11) . . . . ?
O11 P1 C1 Fe1 56.5(9) . . . . ?
S2 P1 C1 Fe1 175.8(6) . . . . ?
S1 P1 C1 Fe1 -60.2(9) . . . . ?
C5 C1 C2 C3 1.7(13) . . . . ?
P1 C1 C2 C3 178.7(9) . . . . ?
Fe1 C1 C2 C3 -59.2(8) . . . . ?
C5 C1 C2 Fe1 60.9(9) . . . . ?
P1 C1 C2 Fe1 -122.2(9) . . . . ?
C1 C2 C3 C4 -1.5(15) . . . . ?
Fe1 C2 C3 C4 -60.1(11) . . . . ?
C1 C2 C3 Fe1 58.6(8) . . . . ?
C2 C3 C4 C5 0.7(17) . . . . ?
Fe1 C3 C4 C5 -58.1(10) . . . . ?
C2 C3 C4 Fe1 58.8(9) . . . . ?
C3 C4 C5 C1 0.5(17) . . . . ?
Fe1 C4 C5 C1 -58.7(9) . . . . ?
C3 C4 C5 Fe1 59.2(11) . . . . ?
C2 C1 C5 C4 -1.4(15) . . . . ?
P1 C1 C5 C4 -178.2(10) . . . . ?
Fe1 C1 C5 C4 59.6(10) . . . . ?
C2 C1 C5 Fe1 -61.0(8) . . . . ?
P1 C1 C5 Fe1 122.2(10) . . . . ?
C4 C5 Fe1 C7 -167(2) . . . . ?
C1 C5 Fe1 C7 -46(3) . . . . ?
C4 C5 Fe1 C9 79.1(13) . . . . ?
C1 C5 Fe1 C9 -160.0(10) . . . . ?
C4 C5 Fe1 C1 -120.9(12) . . . . ?
C4 C5 Fe1 C3 -35.4(9) . . . . ?
C1 C5 Fe1 C3 85.5(9) . . . . ?
C4 C5 Fe1 C10 121.3(14) . . . . ?
C1 C5 Fe1 C10 -117.8(13) . . . . ?
C4 C5 Fe1 C2 -80.3(9) . . . . ?
C1 C5 Fe1 C2 40.6(7) . . . . ?
C1 C5 Fe1 C4 120.9(12) . . . . ?
C4 C5 Fe1 C6 165.2(11) . . . . ?
C1 C5 Fe1 C6 -73.9(12) . . . . ?
C4 C5 Fe1 C8 48(3) . . . . ?
C1 C5 Fe1 C8 168(2) . . . . ?
C2 C1 Fe1 C5 115.6(10) . . . . ?
P1 C1 Fe1 C5 -123.9(13) . . . . ?
C5 C1 Fe1 C7 163.1(10) . . . . ?
C2 C1 Fe1 C7 -81.3(10) . . . . ?
P1 C1 Fe1 C7 39.2(13) . . . . ?
C5 C1 Fe1 C9 56(2) . . . . ?
C2 C1 Fe1 C9 171(2) . . . . ?
P1 C1 Fe1 C9 -68(2) . . . . ?
C5 C1 Fe1 C3 -77.2(9) . . . . ?
C2 C1 Fe1 C3 38.4(7) . . . . ?
P1 C1 Fe1 C3 158.9(11) . . . . ?
C5 C1 Fe1 C10 81.4(14) . . . . ?
C2 C1 Fe1 C10 -163.0(13) . . . . ?
P1 C1 Fe1 C10 -42.5(15) . . . . ?
C5 C1 Fe1 C2 -115.6(10) . . . . ?
P1 C1 Fe1 C2 120.5(12) . . . . ?
C5 C1 Fe1 C4 -36.6(8) . . . . ?
C2 C1 Fe1 C4 79.0(8) . . . . ?
P1 C1 Fe1 C4 -160.5(11) . . . . ?
C5 C1 Fe1 C6 124.6(10) . . . . ?
C2 C1 Fe1 C6 -119.8(10) . . . . ?
P1 C1 Fe1 C6 0.6(12) . . . . ?
C5 C1 Fe1 C8 -169.1(18) . . . . ?
C2 C1 Fe1 C8 -53(2) . . . . ?
P1 C1 Fe1 C8 67(2) . . . . ?
C4 C3 Fe1 C5 37.8(8) . . . . ?
C2 C3 Fe1 C5 -83.5(8) . . . . ?
C4 C3 Fe1 C7 -159.9(10) . . . . ?
C2 C3 Fe1 C7 78.7(10) . . . . ?
C4 C3 Fe1 C9 -80.9(14) . . . . ?
C2 C3 Fe1 C9 157.8(13) . . . . ?
C4 C3 Fe1 C1 82.2(9) . . . . ?
C2 C3 Fe1 C1 -39.2(7) . . . . ?
C4 C3 Fe1 C10 -43(2) . . . . ?
C2 C3 Fe1 C10 -164(2) . . . . ?
C4 C3 Fe1 C2 121.4(12) . . . . ?
C2 C3 Fe1 C4 -121.4(12) . . . . ?
C4 C3 Fe1 C6 163.9(15) . . . . ?
C2 C3 Fe1 C6 42.6(19) . . . . ?
C4 C3 Fe1 C8 -120.8(11) . . . . ?
C2 C3 Fe1 C8 117.9(11) . . . . ?
C3 C2 Fe1 C5 78.4(8) . . . . ?
C1 C2 Fe1 C5 -39.6(7) . . . . ?
C3 C2 Fe1 C7 -122.2(9) . . . . ?
C1 C2 Fe1 C7 119.8(8) . . . . ?
C3 C2 Fe1 C9 -55(2) . . . . ?
C1 C2 Fe1 C9 -172.6(19) . . . . ?
C3 C2 Fe1 C1 118.0(11) . . . . ?
C1 C2 Fe1 C3 -118.0(11) . . . . ?
C3 C2 Fe1 C10 163(2) . . . . ?
C1 C2 Fe1 C10 45(3) . . . . ?
C3 C2 Fe1 C4 34.6(8) . . . . ?
C1 C2 Fe1 C4 -83.5(8) . . . . ?
C3 C2 Fe1 C6 -163.4(9) . . . . ?
C1 C2 Fe1 C6 78.6(10) . . . . ?
C3 C2 Fe1 C8 -82.5(10) . . . . ?
C1 C2 Fe1 C8 159.4(8) . . . . ?
C3 C4 Fe1 C5 -120.1(13) . . . . ?
C3 C4 Fe1 C7 49(2) . . . . ?
C5 C4 Fe1 C7 168.7(18) . . . . ?
C3 C4 Fe1 C9 117.9(13) . . . . ?
C5 C4 Fe1 C9 -122.0(13) . . . . ?
C3 C4 Fe1 C1 -83.0(9) . . . . ?
C5 C4 Fe1 C1 37.1(9) . . . . ?
C5 C4 Fe1 C3 120.1(13) . . . . ?
C3 C4 Fe1 C10 161.8(13) . . . . ?
C5 C4 Fe1 C10 -78.1(14) . . . . ?
C3 C4 Fe1 C2 -37.6(8) . . . . ?
C5 C4 Fe1 C2 82.5(9) . . . . ?
C3 C4 Fe1 C6 -162(2) . . . . ?
C5 C4 Fe1 C6 -42(2) . . . . ?
C3 C4 Fe1 C8 77.9(14) . . . . ?
C5 C4 Fe1 C8 -162.0(12) . . . . ?
C5 Fe1 C6 C7 165.8(11) . . . . ?
C9 Fe1 C6 C7 -75.0(14) . . . . ?
C1 Fe1 C6 C7 124.7(12) . . . . ?
C3 Fe1 C6 C7 50(2) . . . . ?
C10 Fe1 C6 C7 -115.2(18) . . . . ?
C2 Fe1 C6 C7 81.6(13) . . . . ?
C4 Fe1 C6 C7 -162.6(18) . . . . ?
C8 Fe1 C6 C7 -33.7(13) . . . . ?
C5 Fe1 C6 C10 -78.9(15) . . . . ?
C7 Fe1 C6 C10 115.2(18) . . . . ?
C9 Fe1 C6 C10 40.3(14) . . . . ?
C1 Fe1 C6 C10 -120.0(14) . . . . ?
C3 Fe1 C6 C10 165.1(17) . . . . ?
C2 Fe1 C6 C10 -163.2(13) . . . . ?
C4 Fe1 C6 C10 -47(3) . . . . ?
C8 Fe1 C6 C10 81.5(15) . . . . ?
C10 C6 C7 C8 0(2) . . . . ?
Fe1 C6 C7 C8 60.4(13) . . . . ?
C10 C6 C7 Fe1 -60.1(12) . . . . ?
C5 Fe1 C7 C8 -161(2) . . . . ?
C9 Fe1 C7 C8 -37.1(14) . . . . ?
C1 Fe1 C7 C8 163.8(15) . . . . ?
C3 Fe1 C7 C8 75.8(17) . . . . ?
C10 Fe1 C7 C8 -82.5(17) . . . . ?
C2 Fe1 C7 C8 119.1(16) . . . . ?
C4 Fe1 C7 C8 41(3) . . . . ?
C6 Fe1 C7 C8 -124(2) . . . . ?
C5 Fe1 C7 C6 -37(3) . . . . ?
C9 Fe1 C7 C6 86.8(14) . . . . ?
C1 Fe1 C7 C6 -72.3(14) . . . . ?
C3 Fe1 C7 C6 -160.3(12) . . . . ?
C10 Fe1 C7 C6 41.4(13) . . . . ?
C2 Fe1 C7 C6 -117.0(13) . . . . ?
C4 Fe1 C7 C6 165.3(17) . . . . ?
C8 Fe1 C7 C6 124(2) . . . . ?
C6 C7 C8 C9 0(2) . . . . ?
Fe1 C7 C8 C9 59.8(15) . . . . ?
C6 C7 C8 Fe1 -60.0(13) . . . . ?
C5 Fe1 C8 C7 162.0(19) . . . . ?
C9 Fe1 C8 C7 118(2) . . . . ?
C1 Fe1 C8 C7 -39(3) . . . . ?
C3 Fe1 C8 C7 -123.0(15) . . . . ?
C10 Fe1 C8 C7 80.7(16) . . . . ?
C2 Fe1 C8 C7 -79.0(16) . . . . ?
C4 Fe1 C8 C7 -162.7(13) . . . . ?
C6 Fe1 C8 C7 34.7(14) . . . . ?
C5 Fe1 C8 C9 44(3) . . . . ?
C7 Fe1 C8 C9 -118(2) . . . . ?
C1 Fe1 C8 C9 -157.4(16) . . . . ?
C3 Fe1 C8 C9 118.7(14) . . . . ?
C10 Fe1 C8 C9 -37.6(16) . . . . ?
C2 Fe1 C8 C9 162.7(12) . . . . ?
C4 Fe1 C8 C9 79.0(15) . . . . ?
C6 Fe1 C8 C9 -83.6(15) . . . . ?
C7 C8 C9 C10 0(3) . . . . ?
Fe1 C8 C9 C10 59.7(16) . . . . ?
C7 C8 C9 Fe1 -59.7(13) . . . . ?
C5 Fe1 C9 C8 -162.8(11) . . . . ?
C7 Fe1 C9 C8 37.1(12) . . . . ?
C1 Fe1 C9 C8 155.0(17) . . . . ?
C3 Fe1 C9 C8 -79.7(15) . . . . ?
C10 Fe1 C9 C8 121(2) . . . . ?
C2 Fe1 C9 C8 -40(3) . . . . ?
C4 Fe1 C9 C8 -120.0(13) . . . . ?
C6 Fe1 C9 C8 79.7(14) . . . . ?
C5 Fe1 C9 C10 76.1(19) . . . . ?
C7 Fe1 C9 C10 -84.0(17) . . . . ?
C1 Fe1 C9 C10 34(3) . . . . ?
C3 Fe1 C9 C10 159.2(16) . . . . ?
C2 Fe1 C9 C10 -160.9(17) . . . . ?
C4 Fe1 C9 C10 119.0(17) . . . . ?
C6 Fe1 C9 C10 -41.3(15) . . . . ?
C8 Fe1 C9 C10 -121(2) . . . . ?
C8 C9 C10 C6 0(2) . . . . ?
Fe1 C9 C10 C6 61.3(12) . . . . ?
C8 C9 C10 Fe1 -61.1(17) . . . . ?
C7 C6 C10 C9 0(2) . . . . ?
Fe1 C6 C10 C9 -60.9(13) . . . . ?
C7 C6 C10 Fe1 60.6(11) . . . . ?
C5 Fe1 C10 C9 -124.1(17) . . . . ?
C7 Fe1 C10 C9 76.0(16) . . . . ?
C1 Fe1 C10 C9 -167.3(15) . . . . ?
C3 Fe1 C10 C9 -52(3) . . . . ?
C2 Fe1 C10 C9 159(2) . . . . ?
C4 Fe1 C10 C9 -82.0(18) . . . . ?
C6 Fe1 C10 C9 114(2) . . . . ?
C8 Fe1 C10 C9 34.8(14) . . . . ?
C5 Fe1 C10 C6 121.6(12) . . . . ?
C7 Fe1 C10 C6 -38.3(10) . . . . ?
C9 Fe1 C10 C6 -114(2) . . . . ?
C1 Fe1 C10 C6 78.4(13) . . . . ?
C3 Fe1 C10 C6 -165.9(16) . . . . ?
C2 Fe1 C10 C6 44(3) . . . . ?
C4 Fe1 C10 C6 163.7(10) . . . . ?
C8 Fe1 C10 C6 -79.5(13) . . . . ?
C1 P1 O11 C11 174.8(11) . . . . ?
S2 P1 O11 C11 55.5(11) . . . . ?
S1 P1 O11 C11 -69.8(11) . . . . ?
P1 O11 C11 C13 -112.9(17) . . . . ?
P1 O11 C11 C12 124.2(15) . . . . ?
S1 Pb1 S21 P21 -87.70(17) . . . . ?
S2 Pb1 S21 P21 -158.16(18) . . . . ?
S22 Pb1 S21 P21 -6.16(15) . . . . ?
S21 Pb1 S22 P21 6.24(16) . . . . ?
S1 Pb1 S22 P21 102.61(16) . . . . ?
S2 Pb1 S22 P21 55.3(2) . . . . ?
Pb1 S22 P21 O31 -134.1(4) . . . . ?
Pb1 S22 P21 C21 114.2(4) . . . . ?
Pb1 S22 P21 S21 -8.6(2) . . . . ?
Pb1 S21 P21 O31 134.2(4) . . . . ?
Pb1 S21 P21 C21 -114.9(4) . . . . ?
Pb1 S21 P21 S22 9.3(2) . . . . ?
O31 P21 C21 C22 -34.3(13) . . . . ?
S22 P21 C21 C22 83.6(12) . . . . ?
S21 P21 C21 C22 -152.6(11) . . . . ?
O31 P21 C21 C25 147.9(11) . . . . ?
S22 P21 C21 C25 -94.2(12) . . . . ?
S21 P21 C21 C25 29.7(12) . . . . ?
O31 P21 C21 Fe21 56.7(8) . . . . ?
S22 P21 C21 Fe21 174.7(6) . . . . ?
S21 P21 C21 Fe21 -61.5(8) . . . . ?
C25 C21 C22 C23 -1.0(17) . . . . ?
P21 C21 C22 C23 -179.1(11) . . . . ?
Fe21 C21 C22 C23 60.4(12) . . . . ?
C25 C21 C22 Fe21 -61.3(9) . . . . ?
P21 C21 C22 Fe21 120.5(11) . . . . ?
C21 C22 C23 C24 0.7(19) . . . . ?
Fe21 C22 C23 C24 59.5(12) . . . . ?
C21 C22 C23 Fe21 -58.8(11) . . . . ?
C22 C23 C24 C25 0(2) . . . . ?
Fe21 C23 C24 C25 58.1(12) . . . . ?
C22 C23 C24 Fe21 -58.3(12) . . . . ?
C23 C24 C25 C21 -0.5(18) . . . . ?
Fe21 C24 C25 C21 58.1(9) . . . . ?
C23 C24 C25 Fe21 -58.6(12) . . . . ?
C22 C21 C25 C24 0.8(15) . . . . ?
P21 C21 C25 C24 179.0(10) . . . . ?
Fe21 C21 C25 C24 -59.7(10) . . . . ?
C22 C21 C25 Fe21 60.5(9) . . . . ?
P21 C21 C25 Fe21 -121.3(10) . . . . ?
C23 C22 Fe21 C27 127.4(16) . . . . ?
C21 C22 Fe21 C27 -111.2(15) . . . . ?
C23 C22 Fe21 C21 -121.4(13) . . . . ?
C23 C22 Fe21 C30 -164(4) . . . . ?
C21 C22 Fe21 C30 -42(4) . . . . ?
C23 C22 Fe21 C28 84(2) . . . . ?
C21 C22 Fe21 C28 -155(2) . . . . ?
C23 C22 Fe21 C25 -80.6(10) . . . . ?
C21 C22 Fe21 C25 40.8(8) . . . . ?
C23 C22 Fe21 C24 -37.3(9) . . . . ?
C21 C22 Fe21 C24 84.1(9) . . . . ?
C23 C22 Fe21 C29 53(3) . . . . ?
C21 C22 Fe21 C29 175(2) . . . . ?
C21 C22 Fe21 C23 121.4(13) . . . . ?
C23 C22 Fe21 C26 168.0(10) . . . . ?
C21 C22 Fe21 C26 -70.6(12) . . . . ?
C22 C21 Fe21 C27 90.1(14) . . . . ?
C25 C21 Fe21 C27 -155.1(13) . . . . ?
P21 C21 Fe21 C27 -33.5(14) . . . . ?
C25 C21 Fe21 C22 114.9(12) . . . . ?
P21 C21 Fe21 C22 -123.6(13) . . . . ?
C22 C21 Fe21 C30 169.5(13) . . . . ?
C25 C21 Fe21 C30 -75.6(13) . . . . ?
P21 C21 Fe21 C30 46.0(13) . . . . ?
C22 C21 Fe21 C28 55(3) . . . . ?
C25 C21 Fe21 C28 170(3) . . . . ?
P21 C21 Fe21 C28 -68(3) . . . . ?
C22 C21 Fe21 C25 -114.9(12) . . . . ?
P21 C21 Fe21 C25 121.6(12) . . . . ?
C22 C21 Fe21 C24 -77.9(10) . . . . ?
C25 C21 Fe21 C24 37.0(9) . . . . ?
P21 C21 Fe21 C24 158.6(10) . . . . ?
C22 C21 Fe21 C29 -169(4) . . . . ?
C25 C21 Fe21 C29 -54(5) . . . . ?
P21 C21 Fe21 C29 67(5) . . . . ?
C22 C21 Fe21 C23 -35.6(9) . . . . ?
C25 C21 Fe21 C23 79.3(10) . . . . ?
P21 C21 Fe21 C23 -159.1(11) . . . . ?
C22 C21 Fe21 C26 131.9(11) . . . . ?
C25 C21 Fe21 C26 -113.2(11) . . . . ?
P21 C21 Fe21 C26 8.3(11) . . . . ?
C24 C25 Fe21 C27 175.3(18) . . . . ?
C21 C25 Fe21 C27 56(2) . . . . ?
C24 C25 Fe21 C22 78.4(10) . . . . ?
C21 C25 Fe21 C22 -40.6(8) . . . . ?
C24 C25 Fe21 C21 119.0(12) . . . . ?
C24 C25 Fe21 C30 -114.4(12) . . . . ?
C21 C25 Fe21 C30 126.6(11) . . . . ?
C24 C25 Fe21 C28 -44(4) . . . . ?
C21 C25 Fe21 C28 -163(4) . . . . ?
C21 C25 Fe21 C24 -119.0(12) . . . . ?
C24 C25 Fe21 C29 -75.5(15) . . . . ?
C21 C25 Fe21 C29 165.5(12) . . . . ?
C24 C25 Fe21 C23 35.6(9) . . . . ?
C21 C25 Fe21 C23 -83.4(9) . . . . ?
C24 C25 Fe21 C26 -154.5(11) . . . . ?
C21 C25 Fe21 C26 86.5(12) . . . . ?
C23 C24 Fe21 C27 -50(4) . . . . ?
C25 C24 Fe21 C27 -172(3) . . . . ?
C23 C24 Fe21 C22 37.5(9) . . . . ?
C25 C24 Fe21 C22 -84.4(9) . . . . ?
C23 C24 Fe21 C21 82.9(10) . . . . ?
C25 C24 Fe21 C21 -39.0(8) . . . . ?
C23 C24 Fe21 C30 -153.8(11) . . . . ?
C25 C24 Fe21 C30 84.3(12) . . . . ?
C23 C24 Fe21 C28 -72(2) . . . . ?
C25 C24 Fe21 C28 165.9(19) . . . . ?
C23 C24 Fe21 C25 122.0(13) . . . . ?
C23 C24 Fe21 C29 -112.0(15) . . . . ?
C25 C24 Fe21 C29 126.1(15) . . . . ?
C25 C24 Fe21 C23 -122.0(13) . . . . ?
C23 C24 Fe21 C26 174.8(15) . . . . ?
C25 C24 Fe21 C26 52.8(18) . . . . ?
C22 C23 Fe21 C27 -75.3(17) . . . . ?
C24 C23 Fe21 C27 165.8(16) . . . . ?
C24 C23 Fe21 C22 -119.0(13) . . . . ?
C22 C23 Fe21 C21 37.5(8) . . . . ?
C24 C23 Fe21 C21 -81.5(9) . . . . ?
C22 C23 Fe21 C30 172.8(15) . . . . ?
C24 C23 Fe21 C30 53.9(19) . . . . ?
C22 C23 Fe21 C28 -114(2) . . . . ?
C24 C23 Fe21 C28 127(2) . . . . ?
C22 C23 Fe21 C25 83.0(9) . . . . ?
C24 C23 Fe21 C25 -36.0(9) . . . . ?
C22 C23 Fe21 C24 119.0(13) . . . . ?
C22 C23 Fe21 C29 -154.0(17) . . . . ?
C24 C23 Fe21 C29 87.0(17) . . . . ?
C22 C23 Fe21 C26 -49(4) . . . . ?
C24 C23 Fe21 C26 -168(3) . . . . ?
C27 Fe21 C26 C30 -117(2) . . . . ?
C22 Fe21 C26 C30 170.6(12) . . . . ?
C21 Fe21 C26 C30 128.8(13) . . . . ?
C28 Fe21 C26 C30 -80(2) . . . . ?
C25 Fe21 C26 C30 83.5(14) . . . . ?
C24 Fe21 C26 C30 47(2) . . . . ?
C29 Fe21 C26 C30 -38.0(17) . . . . ?
C23 Fe21 C26 C30 -149(3) . . . . ?
C22 Fe21 C26 C27 -73(2) . . . . ?
C21 Fe21 C26 C27 -114.4(19) . . . . ?
C30 Fe21 C26 C27 117(2) . . . . ?
C28 Fe21 C26 C27 37(2) . . . . ?
C25 Fe21 C26 C27 -159.7(18) . . . . ?
C24 Fe21 C26 C27 164.2(19) . . . . ?
C29 Fe21 C26 C27 79(2) . . . . ?
C23 Fe21 C26 C27 -32(4) . . . . ?
C30 C26 C27 C28 -2(3) . . . . ?
Fe21 C26 C27 C28 -62(2) . . . . ?
C30 C26 C27 Fe21 60.3(16) . . . . ?
C22 Fe21 C27 C28 -110(2) . . . . ?
C21 Fe21 C27 C28 -156(2) . . . . ?
C30 Fe21 C27 C28 83(2) . . . . ?
C25 Fe21 C27 C28 164(2) . . . . ?
C24 Fe21 C27 C28 -28(5) . . . . ?
C29 Fe21 C27 C28 40(2) . . . . ?
C23 Fe21 C27 C28 -68(3) . . . . ?
C26 Fe21 C27 C28 120(3) . . . . ?
C22 Fe21 C27 C26 130.0(15) . . . . ?
C21 Fe21 C27 C26 83.9(16) . . . . ?
C30 Fe21 C27 C26 -37.4(14) . . . . ?
C28 Fe21 C27 C26 -120(3) . . . . ?
C25 Fe21 C27 C26 44(3) . . . . ?
C24 Fe21 C27 C26 -149(3) . . . . ?
C29 Fe21 C27 C26 -80.8(17) . . . . ?
C23 Fe21 C27 C26 171.8(13) . . . . ?
C26 C27 C28 C29 -1(4) . . . . ?
Fe21 C27 C28 C29 -64(3) . . . . ?
C26 C27 C28 Fe21 62.5(19) . . . . ?
C22 Fe21 C28 C27 90(2) . . . . ?
C21 Fe21 C28 C27 51(4) . . . . ?
C30 Fe21 C28 C27 -78(2) . . . . ?
C25 Fe21 C28 C27 -154(3) . . . . ?
C24 Fe21 C28 C27 171.5(16) . . . . ?
C29 Fe21 C28 C27 -113(3) . . . . ?
C23 Fe21 C28 C27 132(2) . . . . ?
C26 Fe21 C28 C27 -36.4(18) . . . . ?
C27 Fe21 C28 C29 113(3) . . . . ?
C22 Fe21 C28 C29 -157(2) . . . . ?
C21 Fe21 C28 C29 164.2(16) . . . . ?
C30 Fe21 C28 C29 35(2) . . . . ?
C25 Fe21 C28 C29 -41(6) . . . . ?
C24 Fe21 C28 C29 -75(3) . . . . ?
C23 Fe21 C28 C29 -115(2) . . . . ?
C26 Fe21 C28 C29 77(2) . . . . ?
C27 C28 C29 C30 3(5) . . . . ?
Fe21 C28 C29 C30 -58(3) . . . . ?
C27 C28 C29 Fe21 61(3) . . . . ?
C27 Fe21 C29 C28 -41(3) . . . . ?
C22 Fe21 C29 C28 46(4) . . . . ?
C21 Fe21 C29 C28 -149(4) . . . . ?
C30 Fe21 C29 C28 -122(4) . . . . ?
C25 Fe21 C29 C28 167(2) . . . . ?
C24 Fe21 C29 C28 125(3) . . . . ?
C23 Fe21 C29 C28 82(3) . . . . ?
C26 Fe21 C29 C28 -85(3) . . . . ?
C27 Fe21 C29 C30 81(2) . . . . ?
C22 Fe21 C29 C30 168.3(17) . . . . ?
C21 Fe21 C29 C30 -27(6) . . . . ?
C28 Fe21 C29 C30 122(4) . . . . ?
C25 Fe21 C29 C30 -71(2) . . . . ?
C24 Fe21 C29 C30 -112.9(19) . . . . ?
C23 Fe21 C29 C30 -155.6(16) . . . . ?
C26 Fe21 C29 C30 37.1(15) . . . . ?
C27 C26 C30 C29 4(3) . . . . ?
Fe21 C26 C30 C29 62.6(18) . . . . ?
C27 C26 C30 Fe21 -58.9(14) . . . . ?
C28 C29 C30 C26 -5(4) . . . . ?
Fe21 C29 C30 C26 -63.0(17) . . . . ?
C28 C29 C30 Fe21 58(3) . . . . ?
C27 Fe21 C30 C26 38.9(16) . . . . ?
C22 Fe21 C30 C26 -35(4) . . . . ?
C21 Fe21 C30 C26 -70.2(15) . . . . ?
C28 Fe21 C30 C26 83(2) . . . . ?
C25 Fe21 C30 C26 -113.8(13) . . . . ?
C24 Fe21 C30 C26 -156.5(11) . . . . ?
C29 Fe21 C30 C26 118(3) . . . . ?
C23 Fe21 C30 C26 167.1(13) . . . . ?
C27 Fe21 C30 C29 -79(2) . . . . ?
C22 Fe21 C30 C29 -153(4) . . . . ?
C21 Fe21 C30 C29 172(2) . . . . ?
C28 Fe21 C30 C29 -35(3) . . . . ?
C25 Fe21 C30 C29 128(2) . . . . ?
C24 Fe21 C30 C29 86(2) . . . . ?
C23 Fe21 C30 C29 49(3) . . . . ?
C26 Fe21 C30 C29 -118(3) . . . . ?
C21 P21 O31 C31 175.4(12) . . . . ?
S22 P21 O31 C31 56.9(13) . . . . ?
S21 P21 O31 C31 -68.2(12) . . . . ?
P21 O31 C31 C33 -127.2(14) . . . . ?
P21 O31 C31 C32 111.3(14) . . . . ?
